data_4116900
loop_
_publ_author_name
'Charles P. Casey'
'John T. Brady'
'Timothy M. Boller'
'Frank Weinhold'
'Randy K. Hayashi'

_publ_contact_author
; 
    Prof. Charles P. Casey 
    Department of Chemistry 
    University of Wisconsin 
    Madison, WI  53706-1396  USA 
;
_publ_contact_author_email casey@chem.wisc.edu
_publ_contact_author_fax 1(608)2620381
_publ_contact_author_phone 1(608)2620584
_publ_section_title
;
 Protonation of Rhenium Alkyne Complexes Produces \h3-Allyl Rhenium
 Complexes via Observable 1-Metallacyclopropene Intermediates
;
_journal_name_full 'Journal of the American Chemical Society'
_journal_page_first 12500
_journal_page_last 12511
_journal_paper_doi 10.1021/ja9815374
_journal_volume 120
_journal_year 1998
_chemical_formula_sum 'C26 H26 B F4 O2 Re'
_chemical_formula_weight 643.48
_chemical_name_systematic
; 
 ? 
;
_space_group_IT_number 9
_symmetry_cell_setting monoclinic
_symmetry_space_group_name_Hall 'C -2yc'
_symmetry_space_group_name_H-M 'C 1 c 1'
_atom_sites_solution_hydrogens geom
_atom_sites_solution_primary direct
_atom_sites_solution_secondary difmap
_audit_creation_method SHELXL
_cell_angle_alpha 90.00
_cell_angle_beta 101.055(2)
_cell_angle_gamma 90.00
_cell_formula_units_Z 4
_cell_length_a 15.1677(3)
_cell_length_b 11.5677(3)
_cell_length_c 14.4477(3)
_cell_measurement_reflns_used 5050
_cell_measurement_temperature 138(2)
_cell_measurement_theta_max 25.0
_cell_measurement_theta_min 3.0
_cell_volume 2487.89(10)
_computing_structure_refinement 'SHELXL-93 (Sheldrick, 1993)'
_computing_structure_solution 'SHELXS-86 (Sheldrick, 1990)'
_diffrn_ambient_temperature 138(2)
_diffrn_measurement_device 'Siemens P4/CCD'
_diffrn_measurement_method 'phi scan frames'
_diffrn_radiation_monochromator graphite
_diffrn_radiation_source 'sealed tube'
_diffrn_radiation_type MoK\a
_diffrn_radiation_wavelength 0.71073
_diffrn_reflns_av_R_equivalents 0.0188
_diffrn_reflns_av_sigmaI/netI 0.0590
_diffrn_reflns_limit_h_max 18
_diffrn_reflns_limit_h_min -19
_diffrn_reflns_limit_k_max 4
_diffrn_reflns_limit_k_min -14
_diffrn_reflns_limit_l_max 19
_diffrn_reflns_limit_l_min -17
_diffrn_reflns_number 5261
_diffrn_reflns_theta_max 28.25
_diffrn_reflns_theta_min 2.23
_diffrn_standards_decay_% 0.01
_diffrn_standards_number 174
_exptl_absorpt_coefficient_mu 4.935
_exptl_absorpt_correction_T_max 0.928
_exptl_absorpt_correction_T_min 0.686
_exptl_absorpt_correction_type empirical
_exptl_crystal_colour gray
_exptl_crystal_density_diffrn 1.718
_exptl_crystal_description prism
_exptl_crystal_F_000 1256
_exptl_crystal_size_max 0.20
_exptl_crystal_size_mid 0.10
_exptl_crystal_size_min 0.10
_refine_diff_density_max 1.887
_refine_diff_density_min -3.030
_refine_diff_density_rms 0.142
_refine_ls_abs_structure_details 'Flack H D (1983), Acta Cryst. A39, 876-881'
_refine_ls_abs_structure_Flack 0.051(10)
_refine_ls_extinction_method none
_refine_ls_goodness_of_fit_all 1.060
_refine_ls_goodness_of_fit_obs 1.093
_refine_ls_hydrogen_treatment riding
_refine_ls_matrix_type full
_refine_ls_number_parameters 307
_refine_ls_number_reflns 4544
_refine_ls_number_restraints 2
_refine_ls_restrained_S_all 1.060
_refine_ls_restrained_S_obs 1.093
_refine_ls_R_factor_all 0.0308
_refine_ls_R_factor_obs 0.0287
_refine_ls_shift/esd_max -0.011
_refine_ls_shift/esd_mean 0.001
_refine_ls_structure_factor_coef Fsqd
_refine_ls_weighting_details 'w=1/[\s^2^(Fo^2^)+(0.0162P)^2^+0.0000P] where P=(Fo^2^+2Fc^2^)/3'
_refine_ls_weighting_scheme calc
_refine_ls_wR_factor_all 0.0712
_refine_ls_wR_factor_obs 0.0705
_reflns_number_observed 4217
_reflns_number_total 4544
_reflns_observed_criterion >2sigma(I)
_cod_data_source_file ja9815374.cif
_cod_data_source_block compound_12
_cod_depositor_comments
;
The following automatic conversions were performed:

'_refine_ls_weighting_scheme' value 'calc
w=1/[\s^2^(Fo^2^)+(0.0162P)^2^+0.0000P] where P=(Fo^2^+2Fc^2^)/3' was
changed to 'calc'. New tag '_refine_ls_weighting_details' was
created. The value of the new tag was set to
'w=1/[\s^2^(Fo^2^)+(0.0162P)^2^+0.0000P] where P=(Fo^2^+2Fc^2^)/3'.

Automatic conversion script
Id: cif_fix_values 3143 2015-03-26 13:38:13Z robertas 
;
_cod_database_code 4116900

loop_
_symmetry_equiv_pos_as_xyz
'x, y, z'
'x, -y, z+1/2'
'x+1/2, y+1/2, z'
'x+1/2, -y+1/2, z+1/2'

loop_
_atom_site_aniso_label
_atom_site_aniso_U_11
_atom_site_aniso_U_22
_atom_site_aniso_U_33
_atom_site_aniso_U_23
_atom_site_aniso_U_13
_atom_site_aniso_U_12
Re1 0.01235(11) 0.01532(10) 0.02173(12) 0.0000(2) 0.00048(7) -0.0014(2)
C1 0.012(4) 0.026(4) 0.019(5) -0.003(3) -0.001(3) -0.002(3)
C2 0.015(4) 0.013(4) 0.021(5) 0.000(3) 0.002(3) 0.002(3)
C3 0.014(3) 0.028(4) 0.024(4) -0.001(3) -0.003(3) 0.001(2)
C4 0.013(5) 0.045(5) 0.058(7) -0.027(4) 0.010(4) -0.007(4)
C5 0.028(4) 0.040(5) 0.045(5) -0.009(3) -0.001(4) -0.016(3)
C6 0.015(4) 0.065(6) 0.033(5) 0.015(4) -0.007(3) -0.016(4)
C7 0.013(4) 0.053(5) 0.039(5) 0.019(4) 0.005(3) 0.006(3)
C8 0.016(4) 0.040(4) 0.026(4) 0.011(3) 0.007(3) 0.010(3)
C9 0.011(3) 0.021(3) 0.027(4) -0.007(3) -0.004(3) -0.001(2)
C10 0.013(3) 0.023(3) 0.024(4) -0.003(3) -0.002(3) 0.002(3)
C11 0.016(3) 0.021(3) 0.029(4) 0.003(3) 0.002(3) 0.002(2)
C12 0.025(4) 0.022(3) 0.023(4) 0.001(3) 0.002(3) -0.001(3)
C13 0.022(4) 0.025(3) 0.026(4) 0.003(3) -0.004(3) 0.001(3)
C14 0.016(3) 0.020(3) 0.028(4) 0.000(3) 0.000(3) 0.001(2)
C15 0.023(5) 0.026(4) 0.047(7) 0.007(4) -0.010(4) -0.002(3)
O1 0.032(4) 0.047(4) 0.077(6) 0.027(4) -0.016(4) -0.025(3)
C16 0.028(5) 0.031(5) 0.021(5) -0.001(3) -0.006(4) 0.000(4)
O2 0.035(4) 0.028(3) 0.038(4) -0.009(3) -0.004(3) 0.013(3)
C17 0.020(4) 0.019(3) 0.026(4) 0.003(3) 0.002(3) 0.000(3)
C18 0.030(5) 0.025(4) 0.015(5) -0.003(3) 0.009(3) -0.002(3)
C19 0.022(4) 0.024(4) 0.018(4) -0.003(3) -0.011(3) -0.001(3)
C20 0.011(4) 0.029(4) 0.013(4) -0.002(3) -0.005(3) -0.008(3)
C21 0.026(4) 0.017(3) 0.018(3) -0.001(2) 0.001(3) -0.002(2)
C22 0.030(5) 0.039(4) 0.041(5) -0.008(3) 0.012(4) 0.008(3)
C23 0.032(5) 0.046(5) 0.035(5) 0.009(4) 0.014(4) -0.003(4)
C24 0.027(5) 0.024(4) 0.027(4) 0.002(3) -0.008(4) -0.002(4)
C25 0.019(4) 0.036(4) 0.033(4) 0.002(3) 0.003(3) -0.005(3)
C26 0.029(4) 0.022(4) 0.030(4) 0.001(3) -0.003(3) 0.004(3)
B1 0.015(4) 0.042(5) 0.017(4) -0.001(3) -0.002(3) 0.003(3)
F1 0.021(2) 0.047(3) 0.038(3) 0.004(2) 0.001(2) -0.006(2)
F2 0.034(3) 0.066(3) 0.031(3) 0.000(2) 0.013(2) -0.014(2)
F3 0.021(3) 0.075(4) 0.048(3) 0.015(3) -0.007(2) 0.020(2)
F4 0.061(3) 0.039(3) 0.032(3) -0.003(2) 0.006(2) 0.011(2)

loop_
_atom_site_label
_atom_site_type_symbol
_atom_site_fract_x
_atom_site_fract_y
_atom_site_fract_z
_atom_site_U_iso_or_equiv
_atom_site_thermal_displace_type
_atom_site_occupancy
_atom_site_calc_flag
_atom_site_refinement_flags
Re1 Re 0.50046(2) 0.342905(15) 0.25293(2) 0.01684(7) Uani 1 d .
C1 C 0.5358(5) 0.2901(7) 0.3855(6) 0.019(2) Uani 1 d .
C2 C 0.6183(5) 0.2688(7) 0.3549(6) 0.016(2) Uani 1 d .
H2 H 0.6294(5) 0.1852(7) 0.3439(6) 0.019 Uiso 1 calc R
C3 C 0.7025(5) 0.3357(6) 0.3937(5) 0.0228(15) Uani 1 d .
C4 C 0.7023(6) 0.4320(9) 0.4496(8) 0.038(3) Uani 1 d .
H4 H 0.6469(6) 0.4567(9) 0.4644(8) 0.046 Uiso 1 calc R
C5 C 0.7802(5) 0.4953(7) 0.4858(6) 0.039(2) Uani 1 d .
H5 H 0.7774(5) 0.5623(7) 0.5232(6) 0.047 Uiso 1 calc R
C6 C 0.8605(5) 0.4583(8) 0.4658(6) 0.039(2) Uani 1 d .
H6 H 0.9142(5) 0.4995(8) 0.4897(6) 0.047 Uiso 1 calc R
C7 C 0.8632(5) 0.3618(7) 0.4113(6) 0.035(2) Uani 1 d .
H7 H 0.9192(5) 0.3373(7) 0.3977(6) 0.042 Uiso 1 calc R
C8 C 0.7855(5) 0.2983(7) 0.3754(5) 0.027(2) Uani 1 d .
H8 H 0.7889(5) 0.2307(7) 0.3389(5) 0.032 Uiso 1 calc R
C9 C 0.5071(4) 0.2690(6) 0.4713(5) 0.0209(14) Uani 1 d .
C10 C 0.4188(4) 0.2924(6) 0.4861(5) 0.0209(14) Uani 1 d .
H10 H 0.3744(4) 0.3201(6) 0.4355(5) 0.025 Uiso 1 calc R
C11 C 0.3973(5) 0.2752(6) 0.5737(5) 0.0224(14) Uani 1 d .
H11 H 0.3381(5) 0.2912(6) 0.5825(5) 0.027 Uiso 1 calc R
C12 C 0.4609(5) 0.2347(6) 0.6495(5) 0.0237(15) Uani 1 d .
H12 H 0.4452(5) 0.2253(6) 0.7096(5) 0.028 Uiso 1 calc R
C13 C 0.5481(5) 0.2080(6) 0.6369(5) 0.0255(15) Uani 1 d .
H13 H 0.5912(5) 0.1799(6) 0.6885(5) 0.031 Uiso 1 calc R
C14 C 0.5708(5) 0.2221(5) 0.5516(5) 0.0218(14) Uani 1 d .
H14 H 0.6294(5) 0.2012(5) 0.5436(5) 0.026 Uiso 1 calc R
C15 C 0.5861(7) 0.4671(9) 0.2333(8) 0.034(3) Uani 1 d .
O1 O 0.6384(5) 0.5308(6) 0.2199(6) 0.056(2) Uani 1 d .
C16 C 0.4292(7) 0.4575(9) 0.3009(7) 0.028(2) Uani 1 d .
O2 O 0.3847(5) 0.5288(5) 0.3262(4) 0.035(2) Uani 1 d .
C17 C 0.5186(5) 0.2008(6) 0.1450(5) 0.0219(14) Uani 1 d .
C18 C 0.4854(6) 0.3008(7) 0.0930(6) 0.023(2) Uani 1 d .
C19 C 0.3989(5) 0.3291(6) 0.1123(5) 0.023(2) Uani 1 d .
C20 C 0.3777(6) 0.2439(7) 0.1789(6) 0.018(2) Uani 1 d .
C21 C 0.4510(5) 0.1641(5) 0.1968(5) 0.0207(14) Uani 1 d .
C22 C 0.6015(6) 0.1341(7) 0.1369(6) 0.036(2) Uani 1 d .
H22A H 0.6084(6) 0.0689(7) 0.1810(6) 0.054 Uiso 1 calc R
H22B H 0.6540(6) 0.1848(7) 0.1521(6) 0.054 Uiso 1 calc R
H22C H 0.5961(6) 0.1050(7) 0.0724(6) 0.054 Uiso 1 calc R
C23 C 0.5313(6) 0.3654(7) 0.0231(6) 0.037(2) Uani 1 d .
H23A H 0.4942(6) 0.4315(7) -0.0028(6) 0.055 Uiso 1 calc R
H23B H 0.5388(6) 0.3132(7) -0.0282(6) 0.055 Uiso 1 calc R
H23C H 0.5903(6) 0.3929(7) 0.0555(6) 0.055 Uiso 1 calc R
C24 C 0.3346(6) 0.4216(7) 0.0665(6) 0.028(2) Uani 1 d .
H24A H 0.2805(6) 0.4208(7) 0.0944(6) 0.041 Uiso 1 calc R
H24B H 0.3179(6) 0.4066(7) -0.0013(6) 0.041 Uiso 1 calc R
H24C H 0.3636(6) 0.4975(7) 0.0769(6) 0.041 Uiso 1 calc R
C25 C 0.2895(5) 0.2303(7) 0.2104(5) 0.030(2) Uani 1 d .
H25A H 0.2510(5) 0.2969(7) 0.1890(5) 0.044 Uiso 1 calc R
H25B H 0.2999(5) 0.2258(7) 0.2794(5) 0.044 Uiso 1 calc R
H25C H 0.2599(5) 0.1594(7) 0.1833(5) 0.044 Uiso 1 calc R
C26 C 0.4526(5) 0.0545(6) 0.2526(5) 0.028(2) Uani 1 d .
H26A H 0.5101(5) 0.0150(6) 0.2547(5) 0.042 Uiso 1 calc R
H26B H 0.4034(5) 0.0041(6) 0.2226(5) 0.042 Uiso 1 calc R
H26C H 0.4452(5) 0.0729(6) 0.3169(5) 0.042 Uiso 1 calc R
B1 B 0.1498(5) 0.4026(8) 0.3952(6) 0.025(2) Uani 1 d .
F1 F 0.0751(3) 0.3331(4) 0.3643(3) 0.0361(11) Uani 1 d .
F2 F 0.1849(3) 0.4375(4) 0.3165(3) 0.0427(12) Uani 1 d .
F3 F 0.2140(3) 0.3393(4) 0.4564(4) 0.0497(15) Uani 1 d .
F4 F 0.1253(4) 0.4996(4) 0.4397(3) 0.0444(12) Uani 1 d .

loop_
_atom_type_symbol
_atom_type_description
_atom_type_scat_dispersion_real
_atom_type_scat_dispersion_imag
_atom_type_scat_source
C C 0.0033 0.0016 'International Tables Vol C Tables 4.2.6.8 and 6.1.1.4'
H H 0.0000 0.0000 'International Tables Vol C Tables 4.2.6.8 and 6.1.1.4'
B B 0.0013 0.0007 'International Tables Vol C Tables 4.2.6.8 and 6.1.1.4'
O O 0.0106 0.0060 'International Tables Vol C Tables 4.2.6.8 and 6.1.1.4'
F F 0.0171 0.0103 'International Tables Vol C Tables 4.2.6.8 and 6.1.1.4'
Re Re -1.0185 7.2310 'International Tables Vol C Tables 4.2.6.8 and 6.1.1.4'

loop_
_geom_angle_atom_site_label_1
_geom_angle_atom_site_label_2
_geom_angle_atom_site_label_3
_geom_angle
C16 Re1 C1 86.0(4)
C16 Re1 C15 88.9(3)
C1 Re1 C15 107.3(4)
C16 Re1 C2 117.2(4)
C1 Re1 C2 38.7(3)
C15 Re1 C2 84.9(4)
C16 Re1 C20 92.9(4)
C1 Re1 C20 110.2(3)
C15 Re1 C20 142.6(4)
C2 Re1 C20 126.2(3)
C16 Re1 C21 125.5(4)
C1 Re1 C21 94.2(3)
C15 Re1 C21 141.0(4)
C2 Re1 C21 93.0(3)
C20 Re1 C21 36.5(3)
C16 Re1 C19 92.2(3)
C1 Re1 C19 147.1(3)
C15 Re1 C19 105.5(4)
C2 Re1 C19 149.3(3)
C20 Re1 C19 37.1(2)
C21 Re1 C19 60.6(2)
C16 Re1 C17 151.5(3)
C1 Re1 C17 112.7(3)
C15 Re1 C17 104.5(4)
C2 Re1 C17 89.4(3)
C20 Re1 C17 61.2(3)
C21 Re1 C17 36.5(2)
C19 Re1 C17 60.2(2)
C16 Re1 C18 123.2(4)
C1 Re1 C18 148.3(3)
C15 Re1 C18 87.3(4)
C2 Re1 C18 118.9(3)
C20 Re1 C18 60.8(3)
C21 Re1 C18 59.8(3)
C19 Re1 C18 35.9(3)
C17 Re1 C18 35.5(3)
C9 C1 C2 132.8(7)
C9 C1 Re1 146.1(6)
C2 C1 Re1 81.0(5)
C1 C2 C3 121.8(7)
C1 C2 Re1 60.3(4)
C3 C2 Re1 123.8(5)
C4 C3 C8 117.6(7)
C4 C3 C2 122.5(7)
C8 C3 C2 119.9(6)
C3 C4 C5 123.0(8)
C6 C5 C4 118.4(8)
C7 C6 C5 120.0(7)
C6 C7 C8 121.5(7)
C7 C8 C3 119.3(7)
C1 C9 C10 123.8(7)
C1 C9 C14 119.4(6)
C10 C9 C14 116.7(7)
C11 C10 C9 120.3(6)
C10 C11 C12 121.3(6)
C11 C12 C13 120.0(6)
C14 C13 C12 120.2(7)
C13 C14 C9 121.4(6)
O1 C15 Re1 174.6(10)
O2 C16 Re1 177.1(9)
C18 C17 C21 107.4(6)
C18 C17 C22 126.7(7)
C21 C17 C22 125.3(6)
C18 C17 Re1 72.7(4)
C21 C17 Re1 70.9(4)
C22 C17 Re1 128.8(5)
C17 C18 C19 109.2(7)
C17 C18 C23 126.0(8)
C19 C18 C23 124.7(7)
C17 C18 Re1 71.8(4)
C19 C18 Re1 71.2(4)
C23 C18 Re1 125.7(6)
C18 C19 C20 107.5(7)
C18 C19 C24 128.0(7)
C20 C19 C24 124.2(7)
C18 C19 Re1 72.8(4)
C20 C19 Re1 70.1(4)
C24 C19 Re1 127.0(5)
C21 C20 C19 107.1(7)
C21 C20 C25 125.8(7)
C19 C20 C25 126.4(7)
C21 C20 Re1 72.7(4)
C19 C20 Re1 72.9(4)
C25 C20 Re1 127.5(6)
C20 C21 C17 108.7(6)
C20 C21 C26 125.0(7)
C17 C21 C26 126.0(6)
C20 C21 Re1 70.8(4)
C17 C21 Re1 72.6(4)
C26 C21 Re1 126.9(5)
F4 B1 F3 110.5(6)
F4 B1 F1 110.1(6)
F3 B1 F1 109.2(7)
F4 B1 F2 108.7(7)
F3 B1 F2 109.8(6)
F1 B1 F2 108.5(6)

loop_
_geom_bond_atom_site_label_1
_geom_bond_atom_site_label_2
_geom_bond_distance
Re1 C16 1.922(11)
Re1 C1 1.984(8)
Re1 C15 1.993(11)
Re1 C2 2.256(8)
Re1 C20 2.271(8)
Re1 C21 2.295(6)
Re1 C19 2.308(7)
Re1 C17 2.318(7)
Re1 C18 2.329(8)
C1 C9 1.412(10)
C1 C2 1.427(11)
C2 C3 1.506(10)
C3 C4 1.376(11)
C3 C8 1.403(10)
C4 C5 1.404(11)
C5 C6 1.373(12)
C6 C7 1.371(12)
C7 C8 1.402(11)
C9 C10 1.421(9)
C9 C14 1.464(10)
C10 C11 1.381(9)
C11 C12 1.393(9)
C12 C13 1.403(10)
C13 C14 1.352(10)
C15 O1 1.126(12)
C16 O2 1.168(12)
C17 C18 1.418(11)
C17 C21 1.444(10)
C17 C22 1.499(10)
C18 C19 1.430(11)
C18 C23 1.528(11)
C19 C20 1.456(10)
C19 C24 1.512(10)
C20 C21 1.430(11)
C20 C25 1.502(11)
C21 C26 1.500(9)
B1 F4 1.379(9)
B1 F3 1.390(9)
B1 F1 1.392(9)
B1 F2 1.404(9)

loop_
_geom_torsion_atom_site_label_1
_geom_torsion_atom_site_label_2
_geom_torsion_atom_site_label_3
_geom_torsion_atom_site_label_4
_geom_torsion
C16 Re1 C1 C9 39.6(11)
C15 Re1 C1 C9 127.3(11)
C2 Re1 C1 C9 -175.3(14)
C20 Re1 C1 C9 -52.0(11)
C21 Re1 C1 C9 -85.7(11)
C19 Re1 C1 C9 -48.3(13)
C17 Re1 C1 C9 -118.2(10)
C18 Re1 C1 C9 -118.7(10)
C16 Re1 C1 C2 -145.1(5)
C15 Re1 C1 C2 -57.4(6)
C20 Re1 C1 C2 123.3(4)
C21 Re1 C1 C2 89.6(5)
C19 Re1 C1 C2 127.0(5)
C17 Re1 C1 C2 57.1(5)
C18 Re1 C1 C2 56.6(8)
C9 C1 C2 C3 -70.0(12)
Re1 C1 C2 C3 113.6(7)
C9 C1 C2 Re1 176.4(10)
C16 Re1 C2 C1 39.9(6)
C15 Re1 C2 C1 126.1(6)
C20 Re1 C2 C1 -76.6(5)
C21 Re1 C2 C1 -93.0(5)
C19 Re1 C2 C1 -121.9(6)
C17 Re1 C2 C1 -129.3(5)
C18 Re1 C2 C1 -149.9(4)
C16 Re1 C2 C3 -70.4(7)
C1 Re1 C2 C3 -110.4(8)
C15 Re1 C2 C3 15.7(7)
C20 Re1 C2 C3 173.1(6)
C21 Re1 C2 C3 156.7(6)
C19 Re1 C2 C3 127.8(7)
C17 Re1 C2 C3 120.4(6)
C18 Re1 C2 C3 99.7(6)
C1 C2 C3 C4 -10.0(13)
Re1 C2 C3 C4 63.4(10)
C1 C2 C3 C8 168.2(7)
Re1 C2 C3 C8 -118.5(6)
C8 C3 C4 C5 2.2(14)
C2 C3 C4 C5 -179.7(9)
C3 C4 C5 C6 -1.2(15)
C4 C5 C6 C7 0.3(13)
C5 C6 C7 C8 -0.4(12)
C6 C7 C8 C3 1.4(11)
C4 C3 C8 C7 -2.2(11)
C2 C3 C8 C7 179.6(7)
C2 C1 C9 C10 -176.9(8)
Re1 C1 C9 C10 -3.2(15)
C2 C1 C9 C14 4.3(13)
Re1 C1 C9 C14 178.0(8)
C1 C9 C10 C11 -176.5(7)
C14 C9 C10 C11 2.4(9)
C9 C10 C11 C12 0.0(10)
C10 C11 C12 C13 -1.6(10)
C11 C12 C13 C14 0.5(11)
C12 C13 C14 C9 2.1(10)
C1 C9 C14 C13 175.4(7)
C10 C9 C14 C13 -3.5(9)
C16 Re1 C15 O1 177.5(102)
C1 Re1 C15 O1 92.0(102)
C2 Re1 C15 O1 60.1(101)
C20 Re1 C15 O1 -89.2(101)
C21 Re1 C15 O1 -28.4(104)
C19 Re1 C15 O1 -90.5(101)
C17 Re1 C15 O1 -27.9(102)
C18 Re1 C15 O1 -59.3(101)
C1 Re1 C16 O2 -179.7(1000)
C15 Re1 C16 O2 73.0(184)
C2 Re1 C16 O2 156.6(182)
C20 Re1 C16 O2 -69.6(184)
C21 Re1 C16 O2 -87.4(184)
C19 Re1 C16 O2 -32.5(184)
C17 Re1 C16 O2 -46.5(188)
C18 Re1 C16 O2 -13.1(186)
C16 Re1 C17 C18 52.5(9)
C1 Re1 C17 C18 -179.6(5)
C15 Re1 C17 C18 -63.4(6)
C2 Re1 C17 C18 -147.9(5)
C20 Re1 C17 C18 79.2(5)
C21 Re1 C17 C18 116.1(6)
C19 Re1 C17 C18 36.4(5)
C16 Re1 C17 C21 -63.6(9)
C1 Re1 C17 C21 64.3(5)
C15 Re1 C17 C21 -179.5(5)
C2 Re1 C17 C21 96.0(4)
C20 Re1 C17 C21 -37.0(4)
C19 Re1 C17 C21 -79.7(4)
C18 Re1 C17 C21 -116.1(6)
C16 Re1 C17 C22 176.0(8)
C1 Re1 C17 C22 -56.1(7)
C15 Re1 C17 C22 60.1(7)
C2 Re1 C17 C22 -24.4(7)
C20 Re1 C17 C22 -157.4(7)
C21 Re1 C17 C22 -120.4(8)
C19 Re1 C17 C22 159.9(7)
C18 Re1 C17 C22 123.5(9)
C21 C17 C18 C19 1.0(9)
C22 C17 C18 C19 172.4(7)
Re1 C17 C18 C19 -61.8(5)
C21 C17 C18 C23 -175.9(8)
C22 C17 C18 C23 -4.5(13)
Re1 C17 C18 C23 121.3(9)
C21 C17 C18 Re1 62.8(5)
C22 C17 C18 Re1 -125.9(8)
C16 Re1 C18 C17 -153.1(5)
C1 Re1 C18 C17 0.8(8)
C15 Re1 C18 C17 120.0(5)
C2 Re1 C18 C17 37.3(5)
C20 Re1 C18 C17 -80.4(5)
C21 Re1 C18 C17 -38.1(4)
C19 Re1 C18 C17 -118.5(7)
C16 Re1 C18 C19 -34.6(6)
C1 Re1 C18 C19 119.3(7)
C15 Re1 C18 C19 -121.5(5)
C2 Re1 C18 C19 155.9(4)
C20 Re1 C18 C19 38.2(4)
C21 Re1 C18 C19 80.4(5)
C17 Re1 C18 C19 118.5(7)
C16 Re1 C18 C23 85.1(8)
C1 Re1 C18 C23 -121.0(7)
C15 Re1 C18 C23 -1.8(7)
C2 Re1 C18 C23 -84.4(8)
C20 Re1 C18 C23 157.9(8)
C21 Re1 C18 C23 -159.9(8)
C19 Re1 C18 C23 119.7(9)
C17 Re1 C18 C23 -121.8(9)
C17 C18 C19 C20 0.3(9)
C23 C18 C19 C20 177.2(8)
Re1 C18 C19 C20 -61.9(5)
C17 C18 C19 C24 -174.0(7)
C23 C18 C19 C24 3.0(13)
Re1 C18 C19 C24 123.9(7)
C17 C18 C19 Re1 62.1(6)
C23 C18 C19 Re1 -120.9(8)
C16 Re1 C19 C18 151.6(5)
C1 Re1 C19 C18 -122.3(6)
C15 Re1 C19 C18 62.1(5)
C2 Re1 C19 C18 -44.5(8)
C20 Re1 C19 C18 -116.5(7)
C21 Re1 C19 C18 -78.2(5)
C17 Re1 C19 C18 -36.0(4)
C16 Re1 C19 C20 -91.9(6)
C1 Re1 C19 C20 -5.8(8)
C15 Re1 C19 C20 178.6(6)
C2 Re1 C19 C20 72.0(6)
C21 Re1 C19 C20 38.3(5)
C17 Re1 C19 C20 80.5(5)
C18 Re1 C19 C20 116.5(7)
C16 Re1 C19 C24 26.6(8)
C1 Re1 C19 C24 112.6(8)
C15 Re1 C19 C24 -62.9(8)
C2 Re1 C19 C24 -169.6(6)
C20 Re1 C19 C24 118.4(9)
C21 Re1 C19 C24 156.8(8)
C17 Re1 C19 C24 -161.0(8)
C18 Re1 C19 C24 -125.0(9)
C18 C19 C20 C21 -1.4(8)
C24 C19 C20 C21 173.1(7)
Re1 C19 C20 C21 -65.1(5)
C18 C19 C20 C25 -172.0(8)
C24 C19 C20 C25 2.5(12)
Re1 C19 C20 C25 124.3(8)
C18 C19 C20 Re1 63.7(5)
C24 C19 C20 Re1 -121.8(7)
C16 Re1 C20 C21 -155.4(5)
C1 Re1 C20 C21 -68.6(5)
C15 Re1 C20 C21 112.6(7)
C2 Re1 C20 C21 -28.3(6)
C19 Re1 C20 C21 114.7(7)
C17 Re1 C20 C21 36.9(4)
C18 Re1 C20 C21 77.8(5)
C16 Re1 C20 C19 89.9(5)
C1 Re1 C20 C19 176.6(4)
C15 Re1 C20 C19 -2.1(9)
C2 Re1 C20 C19 -143.0(4)
C21 Re1 C20 C19 -114.7(7)
C17 Re1 C20 C19 -77.8(5)
C18 Re1 C20 C19 -37.0(4)
C16 Re1 C20 C25 -33.2(7)
C1 Re1 C20 C25 53.6(8)
C15 Re1 C20 C25 -125.2(8)
C2 Re1 C20 C25 93.9(8)
C21 Re1 C20 C25 122.2(9)
C19 Re1 C20 C25 -123.1(9)
C17 Re1 C20 C25 159.1(8)
C18 Re1 C20 C25 -160.0(8)
C19 C20 C21 C17 2.1(8)
C25 C20 C21 C17 172.7(7)
Re1 C20 C21 C17 -63.2(5)
C19 C20 C21 C26 -172.5(6)
C25 C20 C21 C26 -1.8(12)
Re1 C20 C21 C26 122.2(7)
C19 C20 C21 Re1 65.2(5)
C25 C20 C21 Re1 -124.1(8)
C18 C17 C21 C20 -1.9(8)
C22 C17 C21 C20 -173.4(7)
Re1 C17 C21 C20 62.0(5)
C18 C17 C21 C26 172.6(7)
C22 C17 C21 C26 1.1(11)
Re1 C17 C21 C26 -123.5(7)
C18 C17 C21 Re1 -63.9(5)
C22 C17 C21 Re1 124.6(7)
C16 Re1 C21 C20 30.7(6)
C1 Re1 C21 C20 118.8(5)
C15 Re1 C21 C20 -116.9(6)
C2 Re1 C21 C20 157.5(5)
C19 Re1 C21 C20 -38.9(4)
C17 Re1 C21 C20 -117.7(6)
C18 Re1 C21 C20 -80.6(5)
C16 Re1 C21 C17 148.4(5)
C1 Re1 C21 C17 -123.5(4)
C15 Re1 C21 C17 0.8(7)
C2 Re1 C21 C17 -84.8(4)
C20 Re1 C21 C17 117.7(6)
C19 Re1 C21 C17 78.7(4)
C18 Re1 C21 C17 37.1(4)
C16 Re1 C21 C26 -89.2(7)
C1 Re1 C21 C26 -1.2(7)
C15 Re1 C21 C26 123.1(7)
C2 Re1 C21 C26 37.6(7)
C20 Re1 C21 C26 -119.9(8)
C19 Re1 C21 C26 -158.9(7)
C17 Re1 C21 C26 122.4(8)
C18 Re1 C21 C26 159.5(7)
